data_4345684
loop_
_publ_author_name
'Herringer, Susan N.'
'Landee, Christopher P.'
'Turnbull, Mark M.'
'Ribas-Ari\~no, Jordi'
'Novoa, Juan J.'
'Polson, Matthew'
'Wikaira, Jan L.'

_publ_section_title
;
 Ferromagnetic Exchange in Bichloride Bridged Cu(II) Chains:
 Magnetostructural Correlations between Ordered and Disordered Systems
;
_journal_name_full 'Inorganic Chemistry'
_journal_paper_doi 10.1021/acs.inorgchem.7b00535
_journal_year 2017
_chemical_formula_sum 'C12 H12 Br2 Cl4 Cu2 N2'
_chemical_formula_weight 612.94
_chemical_name_systematic
; 
 catena-(2-bromo-3-methylpyridine)dichlorocopper (II) 
;
_space_group_IT_number 61
_symmetry_cell_setting orthorhombic
_symmetry_space_group_name_Hall '-P 2ac 2ab'
_symmetry_space_group_name_H-M 'P b c a'
_atom_sites_solution_hydrogens geom
_atom_sites_solution_primary direct
_atom_sites_solution_secondary difmap
_audit_creation_method SHELXL-97
_cell_angle_alpha 90.00
_cell_angle_beta 90.00
_cell_angle_gamma 90.00
_cell_formula_units_Z 8
_cell_length_a 16.3043(4)
_cell_length_b 12.2138(3)
_cell_length_c 18.5935(5)
_cell_measurement_reflns_used 9888
_cell_measurement_temperature 111(2)
_cell_measurement_theta_max 31.79
_cell_measurement_theta_min 2.19
_cell_volume 3702.66(16)
_computing_cell_refinement 'Bruker SAINT'
_computing_data_collection 'Bruker APEX2'
_computing_data_reduction 'Bruker SAINT'
_computing_molecular_graphics 'Bruker SHELXTL'
_computing_publication_material 'Bruker SHELXTL'
_computing_structure_refinement 'SHELXL-97 (Sheldrick, 1997)'
_computing_structure_solution 'SHELXS-97 (Sheldrick, 1990)'
_diffrn_ambient_temperature 111(2)
_diffrn_measured_fraction_theta_full 0.993
_diffrn_measured_fraction_theta_max 0.993
_diffrn_measurement_device_type 'Bruker APEX-II CCD'
_diffrn_measurement_method '\f and \w scans'
_diffrn_radiation_monochromator graphite
_diffrn_radiation_source 'fine-focus sealed tube'
_diffrn_radiation_type MoK\a
_diffrn_radiation_wavelength 0.71073
_diffrn_reflns_av_R_equivalents 0.0752
_diffrn_reflns_av_sigmaI/netI 0.0472
_diffrn_reflns_limit_h_max 23
_diffrn_reflns_limit_h_min -23
_diffrn_reflns_limit_k_max 16
_diffrn_reflns_limit_k_min -17
_diffrn_reflns_limit_l_max 26
_diffrn_reflns_limit_l_min -26
_diffrn_reflns_number 62535
_diffrn_reflns_theta_full 30.51
_diffrn_reflns_theta_max 30.51
_diffrn_reflns_theta_min 2.52
_diffrn_standards_number 0
_exptl_absorpt_coefficient_mu 7.185
_exptl_absorpt_correction_T_max 0.5335
_exptl_absorpt_correction_T_min 0.1404
_exptl_absorpt_correction_type multi-scan
_exptl_absorpt_process_details 'via SADABS'
_exptl_crystal_colour orange
_exptl_crystal_density_diffrn 2.199
_exptl_crystal_density_method 'not measured'
_exptl_crystal_description block
_exptl_crystal_F_000 2352
_exptl_crystal_size_max 0.45
_exptl_crystal_size_mid 0.34
_exptl_crystal_size_min 0.10
_refine_diff_density_max 1.833
_refine_diff_density_min -0.859
_refine_diff_density_rms 0.147
_refine_ls_extinction_method none
_refine_ls_goodness_of_fit_ref 1.018
_refine_ls_hydrogen_treatment noref
_refine_ls_matrix_type full
_refine_ls_number_parameters 201
_refine_ls_number_reflns 5610
_refine_ls_number_restraints 0
_refine_ls_restrained_S_all 1.018
_refine_ls_R_factor_all 0.0633
_refine_ls_R_factor_gt 0.0309
_refine_ls_shift/su_max 0.002
_refine_ls_shift/su_mean 0.000
_refine_ls_structure_factor_coef Fsqd
_refine_ls_weighting_details 'calc w=1/[\s^2^(Fo^2^)+(0.0373P)^2^+1.8073P] where P=(Fo^2^+2Fc^2^)/3'
_refine_ls_weighting_scheme calc
_refine_ls_wR_factor_gt 0.0676
_refine_ls_wR_factor_ref 0.0767
_reflns_number_gt 3990
_reflns_number_total 5610
_reflns_threshold_expression >2sigma(I)
_cod_data_source_file ic7b00535_si_003.cif
_cod_data_source_block snhkb
_cod_depositor_comments
;
The following automatic conversions were performed:

'_symmetry_cell_setting' value 'Orthorhombic' changed to
'orthorhombic' according to
/home/data/users/saulius/crontab/automatic-downloads/rss-feeds/ACS/lib/dictionaries/cif_core.dic
dictionary named 'cif_core.dic' version 2.4.2 from 2011-04-26.

Automatic conversion script
Id: cif_fix_values 4973 2017-02-22 13:04:09Z antanas 
;
_cod_original_sg_symbol_H-M Pbca
_cod_database_code 4345684

loop_
_symmetry_equiv_pos_as_xyz
'x, y, z'
'-x+1/2, -y, z+1/2'
'-x, y+1/2, -z+1/2'
'x+1/2, -y+1/2, -z'
'-x, -y, -z'
'x-1/2, y, -z-1/2'
'x, -y-1/2, z-1/2'
'-x-1/2, y-1/2, z'

loop_
_atom_site_label
_atom_site_type_symbol
_atom_site_fract_x
_atom_site_fract_y
_atom_site_fract_z
_atom_site_U_iso_or_equiv
_atom_site_adp_type
_atom_site_occupancy
_atom_site_symmetry_multiplicity
_atom_site_calc_flag
_atom_site_refinement_flags
Br2 Br 0.16021(2) 0.14432(3) 0.209686(17) 0.02147(9) Uani 1 1 d .
Cu1 Cu 0.20243(2) 0.19525(3) 0.37101(2) 0.01233(9) Uani 1 1 d .
Br12 Br 0.40836(2) 0.31299(3) 0.540063(17) 0.02048(8) Uani 1 1 d .
Cu2 Cu 0.28276(2) 0.43354(3) 0.440693(19) 0.01243(9) Uani 1 1 d .
Cl1 Cl 0.29014(5) 0.33634(6) 0.33427(4) 0.01424(15) Uani 1 1 d .
Cl2 Cl 0.19245(5) 0.30823(6) 0.48736(4) 0.01585(16) Uani 1 1 d .
Cl4 Cl 0.31194(5) 0.08609(6) 0.39492(4) 0.01564(16) Uani 1 1 d .
C16 C 0.2554(2) 0.5653(2) 0.57130(18) 0.0174(7) Uani 1 1 d .
H16 H 0.2220 0.6072 0.5416 0.021 Uiso 1 1 calc R
C2 C 0.0933(2) 0.2544(3) 0.25085(17) 0.0159(6) Uani 1 1 d .
N11 N 0.29957(16) 0.4841(2) 0.54218(13) 0.0125(5) Uani 1 1 d .
C6 C 0.0625(2) 0.3503(3) 0.35362(18) 0.0189(7) Uani 1 1 d .
H6 H 0.0714 0.3646 0.4021 0.023 Uiso 1 1 calc R
C12 C 0.3482(2) 0.4257(2) 0.58562(16) 0.0139(6) Uani 1 1 d .
C14 C 0.3076(2) 0.5262(3) 0.68765(17) 0.0170(7) Uani 1 1 d .
H14 H 0.3094 0.5405 0.7368 0.020 Uiso 1 1 calc R
C7 C 0.0222(2) 0.2843(3) 0.13108(19) 0.0300(9) Uani 1 1 d .
H7A H -0.0019 0.2130 0.1258 0.036 Uiso 1 1 calc R
H7B H 0.0739 0.2862 0.1064 0.036 Uiso 1 1 calc R
H7C H -0.0138 0.3384 0.1109 0.036 Uiso 1 1 calc R
C15 C 0.2579(2) 0.5888(3) 0.64386(18) 0.0196(7) Uani 1 1 d .
H15 H 0.2267 0.6457 0.6628 0.024 Uiso 1 1 calc R
C5 C 0.0024(2) 0.4083(3) 0.31734(19) 0.0223(7) Uani 1 1 d .
H5 H -0.0289 0.4606 0.3412 0.027 Uiso 1 1 calc R
C13 C 0.3550(2) 0.4424(3) 0.65938(16) 0.0154(6) Uani 1 1 d .
C17 C 0.4085(2) 0.3717(3) 0.70596(17) 0.0209(7) Uani 1 1 d .
H17A H 0.4019 0.3926 0.7554 0.025 Uiso 1 1 calc R
H17B H 0.4648 0.3809 0.6921 0.025 Uiso 1 1 calc R
H17C H 0.3930 0.2964 0.7002 0.025 Uiso 1 1 calc R
C4 C -0.0105(2) 0.3872(3) 0.24507(19) 0.0212(7) Uani 1 1 d .
H4 H -0.0502 0.4263 0.2200 0.025 Uiso 1 1 calc R
C3 C 0.0355(2) 0.3083(3) 0.20985(18) 0.0187(7) Uani 1 1 d .
N1 N 0.10860(17) 0.2740(2) 0.32049(14) 0.0143(5) Uani 1 1 d .
Cl3 Cl 0.38616(5) 0.55401(6) 0.40217(4) 0.01462(15) Uani 1 1 d .

loop_
_atom_site_aniso_label
_atom_site_aniso_U_11
_atom_site_aniso_U_22
_atom_site_aniso_U_33
_atom_site_aniso_U_23
_atom_site_aniso_U_13
_atom_site_aniso_U_12
Br2 0.0232(2) 0.02380(18) 0.01736(16) -0.00252(13) 0.00013(14) 0.00368(14)
Cu1 0.0140(2) 0.01002(18) 0.01299(18) 0.00151(13) -0.00171(14) -0.00010(14)
Br12 0.02302(19) 0.02279(17) 0.01563(16) -0.00369(12) -0.00047(13) 0.00738(14)
Cu2 0.0170(2) 0.01082(18) 0.00946(17) 0.00079(13) -0.00052(15) -0.00154(15)
Cl1 0.0185(4) 0.0130(4) 0.0112(3) 0.0006(2) 0.0003(3) -0.0017(3)
Cl2 0.0207(4) 0.0148(4) 0.0120(3) 0.0005(3) 0.0008(3) -0.0037(3)
Cl4 0.0151(4) 0.0140(4) 0.0178(4) 0.0043(3) 0.0008(3) 0.0013(3)
C16 0.0196(18) 0.0115(15) 0.0209(16) 0.0002(12) 0.0007(13) -0.0004(13)
C2 0.0143(17) 0.0150(15) 0.0184(16) 0.0013(12) -0.0008(12) -0.0003(13)
N11 0.0140(15) 0.0115(12) 0.0119(12) 0.0008(9) -0.0005(10) -0.0011(10)
C6 0.0203(19) 0.0159(16) 0.0203(16) -0.0014(12) -0.0017(13) 0.0001(14)
C12 0.0161(17) 0.0119(15) 0.0136(14) 0.0008(11) 0.0013(12) -0.0021(12)
C14 0.0233(19) 0.0180(16) 0.0097(14) -0.0040(11) 0.0034(13) -0.0044(13)
C7 0.026(2) 0.044(2) 0.0203(18) 0.0064(16) -0.0061(15) 0.0014(18)
C15 0.0220(19) 0.0156(16) 0.0213(17) -0.0049(12) 0.0020(14) 0.0013(14)
C5 0.0180(19) 0.0170(17) 0.032(2) 0.0008(14) -0.0009(15) 0.0037(14)
C13 0.0183(18) 0.0148(15) 0.0133(15) 0.0000(11) -0.0001(12) -0.0040(13)
C17 0.027(2) 0.0214(18) 0.0149(16) -0.0022(13) -0.0032(14) 0.0016(15)
C4 0.0159(19) 0.0182(17) 0.0294(18) 0.0087(13) -0.0062(14) 0.0013(13)
C3 0.0163(18) 0.0204(17) 0.0195(16) 0.0057(12) -0.0019(13) -0.0032(14)
N1 0.0152(15) 0.0125(13) 0.0152(13) 0.0016(10) -0.0014(11) -0.0011(10)
Cl3 0.0148(4) 0.0118(3) 0.0173(4) 0.0017(3) 0.0017(3) -0.0001(3)

loop_
_atom_type_symbol
_atom_type_description
_atom_type_scat_dispersion_real
_atom_type_scat_dispersion_imag
_atom_type_scat_source
C C 0.0033 0.0016 'International Tables Vol C Tables 4.2.6.8 and 6.1.1.4'
H H 0.0000 0.0000 'International Tables Vol C Tables 4.2.6.8 and 6.1.1.4'
N N 0.0061 0.0033 'International Tables Vol C Tables 4.2.6.8 and 6.1.1.4'
Cl Cl 0.1484 0.1585 'International Tables Vol C Tables 4.2.6.8 and 6.1.1.4'
Cu Cu 0.3201 1.2651 'International Tables Vol C Tables 4.2.6.8 and 6.1.1.4'
Br Br -0.2901 2.4595 'International Tables Vol C Tables 4.2.6.8 and 6.1.1.4'

loop_
_geom_angle_atom_site_label_1
_geom_angle_atom_site_label_2
_geom_angle_atom_site_label_3
_geom_angle
_geom_angle_site_symmetry_1
_geom_angle_site_symmetry_3
N1 Cu1 Cl4 163.25(8) . .
N1 Cu1 Cl3 89.91(8) . 8_655
Cl4 Cu1 Cl3 90.23(3) . 8_655
N1 Cu1 Cl1 88.67(8) . .
Cl4 Cu1 Cl1 90.52(3) . .
Cl3 Cu1 Cl1 177.46(3) 8_655 .
N1 Cu1 Cl2 95.00(8) . .
Cl4 Cu1 Cl2 101.54(3) . .
Cl3 Cu1 Cl2 98.59(3) 8_655 .
Cl1 Cu1 Cl2 83.64(3) . .
N11 Cu2 Cl2 86.40(8) . .
N11 Cu2 Cl1 163.21(8) . .
Cl2 Cu2 Cl1 90.83(3) . .
N11 Cu2 Cl3 89.77(8) . .
Cl2 Cu2 Cl3 173.52(3) . .
Cl1 Cu2 Cl3 91.34(3) . .
N11 Cu2 Cl4 99.85(8) . 8_665
Cl2 Cu2 Cl4 102.93(3) . 8_665
Cl1 Cu2 Cl4 96.91(3) . 8_665
Cl3 Cu2 Cl4 82.87(3) . 8_665
Cu2 Cl1 Cu1 95.54(3) . .
Cu2 Cl2 Cu1 89.95(3) . .
Cu1 Cl4 Cu2 91.04(3) . 8_655
N11 C16 C15 122.3(3) . .
N11 C16 H16 118.9 . .
C15 C16 H16 118.9 . .
N1 C2 C3 125.2(3) . .
N1 C2 Br2 114.2(2) . .
C3 C2 Br2 120.6(3) . .
C12 N11 C16 118.0(3) . .
C12 N11 Cu2 119.0(2) . .
C16 N11 Cu2 122.3(2) . .
N1 C6 C5 121.7(3) . .
N1 C6 H6 119.1 . .
C5 C6 H6 119.1 . .
N11 C12 C13 124.4(3) . .
N11 C12 Br12 115.2(2) . .
C13 C12 Br12 120.5(2) . .
C15 C14 C13 120.9(3) . .
C15 C14 H14 119.6 . .
C13 C14 H14 119.6 . .
C3 C7 H7A 109.5 . .
C3 C7 H7B 109.5 . .
H7A C7 H7B 109.5 . .
C3 C7 H7C 109.5 . .
H7A C7 H7C 109.5 . .
H7B C7 H7C 109.5 . .
C16 C15 C14 118.6(3) . .
C16 C15 H15 120.7 . .
C14 C15 H15 120.7 . .
C4 C5 C6 119.0(3) . .
C4 C5 H5 120.5 . .
C6 C5 H5 120.5 . .
C14 C13 C12 115.9(3) . .
C14 C13 C17 122.0(3) . .
C12 C13 C17 122.1(3) . .
C13 C17 H17A 109.5 . .
C13 C17 H17B 109.5 . .
H17A C17 H17B 109.5 . .
C13 C17 H17C 109.5 . .
H17A C17 H17C 109.5 . .
H17B C17 H17C 109.5 . .
C5 C4 C3 120.4(3) . .
C5 C4 H4 119.8 . .
C3 C4 H4 119.8 . .
C2 C3 C4 116.1(3) . .
C2 C3 C7 122.8(3) . .
C4 C3 C7 121.1(3) . .
C2 N1 C6 117.5(3) . .
C2 N1 Cu1 120.1(2) . .
C6 N1 Cu1 122.3(2) . .
Cu1 Cl3 Cu2 95.45(3) 8_665 .

loop_
_geom_bond_atom_site_label_1
_geom_bond_atom_site_label_2
_geom_bond_distance
_geom_bond_site_symmetry_2
Br2 C2 1.893(3) .
Cu1 N1 2.036(3) .
Cu1 Cl4 2.2723(9) .
Cu1 Cl3 2.3235(8) 8_655
Cu1 Cl1 2.3411(8) .
Cu1 Cl2 2.5712(8) .
Br12 C12 1.891(3) .
Cu2 N11 2.004(2) .
Cu2 Cl2 2.2942(8) .
Cu2 Cl1 2.3108(8) .
Cu2 Cl3 2.3495(8) .
Cu2 Cl4 2.5652(9) 8_665
Cl4 Cu2 2.5652(9) 8_655
C16 N11 1.340(4) .
C16 C15 1.380(4) .
C16 H16 0.9300 .
C2 N1 1.340(4) .
C2 C3 1.378(5) .
N11 C12 1.338(4) .
C6 N1 1.347(4) .
C6 C5 1.385(5) .
C6 H6 0.9300 .
C12 C13 1.391(4) .
C14 C15 1.380(5) .
C14 C13 1.387(5) .
C14 H14 0.9300 .
C7 C3 1.509(5) .
C7 H7A 0.9600 .
C7 H7B 0.9600 .
C7 H7C 0.9600 .
C15 H15 0.9300 .
C5 C4 1.384(5) .
C5 H5 0.9300 .
C13 C17 1.502(5) .
C17 H17A 0.9600 .
C17 H17B 0.9600 .
C17 H17C 0.9600 .
C4 C3 1.386(5) .
C4 H4 0.9300 .
Cl3 Cu1 2.3235(8) 8_665

loop_
_geom_torsion_atom_site_label_1
_geom_torsion_atom_site_label_2
_geom_torsion_atom_site_label_3
_geom_torsion_atom_site_label_4
_geom_torsion
_geom_torsion_site_symmetry_1
_geom_torsion_site_symmetry_4
N11 Cu2 Cl1 Cu1 78.6(3) . .
Cl2 Cu2 Cl1 Cu1 -1.66(3) . .
Cl3 Cu2 Cl1 Cu1 172.24(3) . .
Cl4 Cu2 Cl1 Cu1 -104.78(3) 8_665 .
N1 Cu1 Cl1 Cu2 96.67(8) . .
Cl4 Cu1 Cl1 Cu2 -100.06(3) . .
Cl2 Cu1 Cl1 Cu2 1.49(3) . .
N11 Cu2 Cl2 Cu1 -161.93(8) . .
Cl1 Cu2 Cl2 Cu1 1.50(3) . .
Cl4 Cu2 Cl2 Cu1 98.79(3) 8_665 .
N1 Cu1 Cl2 Cu2 -89.59(8) . .
Cl4 Cu1 Cl2 Cu2 87.74(3) . .
Cl3 Cu1 Cl2 Cu2 179.74(3) 8_655 .
Cl1 Cu1 Cl2 Cu2 -1.49(3) . .
N1 Cu1 Cl4 Cu2 -95.2(3) . 8_655
Cl3 Cu1 Cl4 Cu2 -4.78(3) 8_655 8_655
Cl1 Cu1 Cl4 Cu2 177.64(3) . 8_655
Cl2 Cu1 Cl4 Cu2 94.03(3) . 8_655
C15 C16 N11 C12 -0.9(5) . .
C15 C16 N11 Cu2 169.7(3) . .
Cl2 Cu2 N11 C12 78.5(2) . .
Cl1 Cu2 N11 C12 -2.4(5) . .
Cl3 Cu2 N11 C12 -96.2(2) . .
Cl4 Cu2 N11 C12 -179.0(2) 8_665 .
Cl2 Cu2 N11 C16 -92.0(2) . .
Cl1 Cu2 N11 C16 -172.9(2) . .
Cl3 Cu2 N11 C16 93.2(2) . .
Cl4 Cu2 N11 C16 10.5(3) 8_665 .
C16 N11 C12 C13 1.1(5) . .
Cu2 N11 C12 C13 -169.9(3) . .
C16 N11 C12 Br12 -179.9(2) . .
Cu2 N11 C12 Br12 9.1(3) . .
N11 C16 C15 C14 0.0(5) . .
C13 C14 C15 C16 0.9(5) . .
N1 C6 C5 C4 -0.2(5) . .
C15 C14 C13 C12 -0.7(5) . .
C15 C14 C13 C17 -178.9(3) . .
N11 C12 C13 C14 -0.3(5) . .
Br12 C12 C13 C14 -179.3(2) . .
N11 C12 C13 C17 177.9(3) . .
Br12 C12 C13 C17 -1.1(4) . .
C6 C5 C4 C3 0.8(5) . .
N1 C2 C3 C4 -1.2(5) . .
Br2 C2 C3 C4 179.9(2) . .
N1 C2 C3 C7 178.6(3) . .
Br2 C2 C3 C7 -0.3(5) . .
C5 C4 C3 C2 -0.2(5) . .
C5 C4 C3 C7 180.0(3) . .
C3 C2 N1 C6 1.8(5) . .
Br2 C2 N1 C6 -179.2(2) . .
C3 C2 N1 Cu1 -175.1(3) . .
Br2 C2 N1 Cu1 3.9(3) . .
C5 C6 N1 C2 -1.1(5) . .
C5 C6 N1 Cu1 175.8(3) . .
Cl4 Cu1 N1 C2 1.0(5) . .
Cl3 Cu1 N1 C2 -89.5(2) 8_655 .
Cl1 Cu1 N1 C2 88.3(2) . .
Cl2 Cu1 N1 C2 171.8(2) . .
Cl4 Cu1 N1 C6 -175.8(2) . .
Cl3 Cu1 N1 C6 93.7(3) 8_655 .
Cl1 Cu1 N1 C6 -88.4(3) . .
Cl2 Cu1 N1 C6 -4.9(3) . .
N11 Cu2 Cl3 Cu1 -95.27(8) . 8_665
Cl1 Cu2 Cl3 Cu1 101.48(3) . 8_665
Cl4 Cu2 Cl3 Cu1 4.68(3) 8_665 8_665
